data_7233278
loop_
_publ_author_name
'Wang, Xinyi'
'Xu, Shijie'
'Jia, Lina'
'Yang, Yujia'
'Liu, Yu'
'Gong, Junbo'
'Wu, Songgu'

_publ_section_title
;
 Drug--drug salts of mefenamic acid\tolfenamic acid and piperazine to
 improve physicochemical properties for potential veterinary use
;
_journal_issue 35
_journal_name_full CrystEngComm
_journal_page_first 5284
_journal_paper_doi 10.1039/C9CE00781D
_journal_volume 21
_journal_year 2019
_chemical_formula_sum 'C34 H40 N4 O4'
_chemical_formula_weight 568.70
_space_group_crystal_system orthorhombic
_space_group_IT_number 61
_space_group_name_Hall '-P 2ac 2ab'
_space_group_name_H-M_alt 'P b c a'
_symmetry_space_group_name_Hall '-P 2ac 2ab'
_symmetry_space_group_name_H-M 'P b c a'
_atom_sites_solution_hydrogens mixed
_audit_block_doi 10.5517/ccdc.csd.cc22c7xm
_audit_creation_method SHELXL-2014/8
_audit_update_record
;
2019-07-01 deposited with the CCDC.    2019-07-26 downloaded from the CCDC.
;
_cell_angle_alpha 90
_cell_angle_beta 90
_cell_angle_gamma 90
_cell_formula_units_Z 4
_cell_length_a 10.186(2)
_cell_length_b 7.5771(15)
_cell_length_c 38.191(8)
_cell_measurement_reflns_used 4867
_cell_measurement_temperature 113(2)
_cell_measurement_theta_max 27.8864
_cell_measurement_theta_min 2.1331
_cell_volume 2947.6(10)
_computing_cell_refinement crystalclear
_computing_data_collection crystalclear
_computing_data_reduction crystalclear
_computing_molecular_graphics 'Bruker SHELXTL'
_computing_publication_material 'Bruker SHELXTL'
_computing_structure_refinement 'ShelXL (Sheldrick, 2014)'
_computing_structure_solution 'SHELXS-97 (Sheldrick, 1990)'
_diffrn_ambient_temperature 113(2)
_diffrn_measured_fraction_theta_full 0.998
_diffrn_measured_fraction_theta_max 0.998
_diffrn_measurement_device_type 'rigaku saturn'
_diffrn_radiation_type MoK\a
_diffrn_radiation_wavelength 0.71073
_diffrn_reflns_av_R_equivalents 0.0761
_diffrn_reflns_av_unetI/netI 0.0367
_diffrn_reflns_Laue_measured_fraction_full 0.998
_diffrn_reflns_Laue_measured_fraction_max 0.998
_diffrn_reflns_limit_h_max 12
_diffrn_reflns_limit_h_min -12
_diffrn_reflns_limit_k_max 7
_diffrn_reflns_limit_k_min -9
_diffrn_reflns_limit_l_max 44
_diffrn_reflns_limit_l_min -45
_diffrn_reflns_number 17678
_diffrn_reflns_point_group_measured_fraction_full 0.998
_diffrn_reflns_point_group_measured_fraction_max 0.998
_diffrn_reflns_theta_full 25.019
_diffrn_reflns_theta_max 25.019
_diffrn_reflns_theta_min 2.133
_diffrn_standards_decay_% 0
_diffrn_standards_interval_count 0
_diffrn_standards_interval_time 0
_diffrn_standards_number 0
_exptl_absorpt_coefficient_mu 0.085
_exptl_absorpt_correction_T_max 1.0000
_exptl_absorpt_correction_T_min 0.7211
_exptl_absorpt_correction_type multi-scan
_exptl_absorpt_process_details crystalclear
_exptl_crystal_colour transparent
_exptl_crystal_density_diffrn 1.281
_exptl_crystal_description prism
_exptl_crystal_F_000 1216
_exptl_crystal_size_max 0.200
_exptl_crystal_size_mid 0.180
_exptl_crystal_size_min 0.120
_refine_diff_density_max 0.222
_refine_diff_density_min -0.241
_refine_diff_density_rms 0.066
_refine_ls_extinction_coef 0.0045(10)
_refine_ls_extinction_expression Fc^*^=kFc[1+0.001xFc^2^\l^3^/sin(2\q)]^-1/4^
_refine_ls_extinction_method 'SHELXL-2014/8 (Sheldrick 2014'
_refine_ls_goodness_of_fit_ref 1.083
_refine_ls_hydrogen_treatment mixed
_refine_ls_matrix_type full
_refine_ls_number_parameters 205
_refine_ls_number_reflns 2590
_refine_ls_number_restraints 4
_refine_ls_restrained_S_all 1.083
_refine_ls_R_factor_all 0.0691
_refine_ls_R_factor_gt 0.0583
_refine_ls_shift/su_max 0.001
_refine_ls_shift/su_mean 0.000
_refine_ls_structure_factor_coef Fsqd
_refine_ls_weighting_details 'w=1/[\s^2^(Fo^2^)+(0.0781P)^2^+0.7684P] where P=(Fo^2^+2Fc^2^)/3'
_refine_ls_weighting_scheme calc
_refine_ls_wR_factor_gt 0.1389
_refine_ls_wR_factor_ref 0.1464
_reflns_Friedel_coverage 0.000
_reflns_number_gt 2266
_reflns_number_total 2590
_reflns_threshold_expression 'I > 2\s(I)'
_cod_data_source_file c9ce00781d2.cif
_cod_data_source_block R20180427A1
_cod_depositor_comments
;
The following automatic conversions were performed:

'_exptl_absorpt_correction_type' value 'Multi-scan' changed to
'multi-scan' according to
/home/data/users/saulius/crontab/automatic-downloads/rss-feeds/RSC/lib/dictionaries/cif_core.dic
dictionary named 'cif_core.dic' version 2.4.2 from 2011-04-26.

Automatic conversion script
Id: cif_fix_values 4973 2017-02-22 13:04:09Z antanas 

 Adding full bibliography for 7233278--7233281.cif.
;
_cod_original_cell_volume 2947.7(10)
_cod_database_code 7233278
_shelx_shelxl_version_number 2014/8
_shelx_space_group_comment
;
The symmetry employed for this shelxl refinement is uniquely defined
by the following loop, which should always be used as a source of
symmetry information in preference to the above space-group names.
They are only intended as comments.
;
_shelx_estimated_absorpt_t_min 0.983
_shelx_estimated_absorpt_t_max 0.990

loop_
_space_group_symop_operation_xyz
'x, y, z'
'-x+1/2, -y, z+1/2'
'-x, y+1/2, -z+1/2'
'x+1/2, -y+1/2, -z'
'-x, -y, -z'
'x-1/2, y, -z-1/2'
'x, -y-1/2, z-1/2'
'-x-1/2, y-1/2, z'

loop_
_atom_site_label
_atom_site_type_symbol
_atom_site_fract_x
_atom_site_fract_y
_atom_site_fract_z
_atom_site_U_iso_or_equiv
_atom_site_adp_type
_atom_site_occupancy
_atom_site_site_symmetry_order
_atom_site_calc_flag
_atom_site_refinement_flags_posn
_atom_site_refinement_flags_adp
O1 O 0.79235(14) 0.1019(2) 0.44316(4) 0.0357(4) Uani 1 1 d . .
O2 O 0.63292(13) 0.04703(18) 0.48144(3) 0.0287(4) Uani 1 1 d . .
N1 N 0.75140(18) 0.0420(3) 0.37619(4) 0.0324(5) Uani 1 1 d D .
C1 C 1.0146(2) -0.0660(3) 0.36802(6) 0.0365(5) Uani 1 1 d . .
H1A H 1.0574 0.0291 0.3811 0.055 Uiso 1 1 calc R U
H1B H 1.0813 -0.1473 0.3590 0.055 Uiso 1 1 calc R U
H1C H 0.9546 -0.1302 0.3835 0.055 Uiso 1 1 calc R U
C2 C 0.9382(2) 0.0115(3) 0.33789(5) 0.0287(5) Uani 1 1 d . .
C3 C 0.9976(2) 0.0355(3) 0.30493(5) 0.0350(5) Uani 1 1 d . .
C4 C 0.9256(2) 0.1131(3) 0.27800(6) 0.0423(6) Uani 1 1 d . .
H4 H 0.9652 0.1288 0.2557 0.051 Uiso 1 1 calc R U
C5 C 0.7978(2) 0.1676(3) 0.28318(6) 0.0385(6) Uani 1 1 d . .
H5 H 0.7511 0.2230 0.2647 0.046 Uiso 1 1 calc R U
C6 C 0.7374(2) 0.1418(3) 0.31521(5) 0.0308(5) Uani 1 1 d . .
H6 H 0.6489 0.1776 0.3186 0.037 Uiso 1 1 calc R U
C7 C 0.8072(2) 0.0630(3) 0.34257(5) 0.0280(5) Uani 1 1 d . .
C8 C 1.1374(3) -0.0229(4) 0.29846(7) 0.0506(7) Uani 1 1 d . .
H8A H 1.1599 -0.0033 0.2738 0.076 Uiso 1 1 calc R U
H8B H 1.1459 -0.1487 0.3040 0.076 Uiso 1 1 calc R U
H8C H 1.1969 0.0453 0.3134 0.076 Uiso 1 1 calc R U
C9 C 0.62427(19) 0.0029(3) 0.38520(5) 0.0258(5) Uani 1 1 d . .
C10 C 0.5324(2) -0.0583(3) 0.36030(5) 0.0300(5) Uani 1 1 d . .
H10 H 0.5595 -0.0750 0.3367 0.036 Uiso 1 1 calc R U
C11 C 0.4051(2) -0.0941(3) 0.36943(6) 0.0345(5) Uani 1 1 d . .
H11 H 0.3458 -0.1365 0.3522 0.041 Uiso 1 1 calc R U
C12 C 0.3614(2) -0.0694(3) 0.40367(5) 0.0332(5) Uani 1 1 d . .
H12 H 0.2718 -0.0874 0.4096 0.040 Uiso 1 1 calc R U
C13 C 0.4512(2) -0.0180(3) 0.42882(5) 0.0268(5) Uani 1 1 d . .
H13 H 0.4226 -0.0051 0.4524 0.032 Uiso 1 1 calc R U
C14 C 0.58305(19) 0.0158(3) 0.42074(5) 0.0241(5) Uani 1 1 d . .
C15 C 0.6746(2) 0.0580(3) 0.45050(5) 0.0244(5) Uani 1 1 d . .
C16 C 0.08907(19) 0.0929(3) 0.47746(5) 0.0268(5) Uani 1 1 d . .
H16A H 0.1629 0.1184 0.4935 0.032 Uiso 1 1 calc R U
H16B H 0.1112 0.1422 0.4542 0.032 Uiso 1 1 calc R U
N2 N -0.03234(16) 0.1783(2) 0.49083(4) 0.0252(4) Uani 1 1 d D .
C17 C -0.0706(2) 0.1041(3) 0.52551(5) 0.0267(5) Uani 1 1 d . .
H17A H -0.1532 0.1595 0.5335 0.032 Uiso 1 1 calc R U
H17B H -0.0014 0.1301 0.5430 0.032 Uiso 1 1 calc R U
H1 H 0.802(2) 0.071(3) 0.3946(5) 0.053(8) Uiso 1 1 d D .
H2A H -0.018(2) 0.2959(15) 0.4936(6) 0.051(8) Uiso 1 1 d D .
H2B H -0.0980(19) 0.160(3) 0.4747(5) 0.059(8) Uiso 1 1 d D .

loop_
_atom_site_aniso_label
_atom_site_aniso_U_11
_atom_site_aniso_U_22
_atom_site_aniso_U_33
_atom_site_aniso_U_23
_atom_site_aniso_U_13
_atom_site_aniso_U_12
O1 0.0272(9) 0.0529(11) 0.0270(8) 0.0033(7) -0.0012(6) -0.0111(7)
O2 0.0311(8) 0.0320(9) 0.0229(8) -0.0017(6) 0.0016(6) 0.0033(6)
N1 0.0270(10) 0.0477(12) 0.0225(9) -0.0016(8) 0.0009(8) -0.0051(8)
C1 0.0334(13) 0.0387(14) 0.0373(12) 0.0057(10) -0.0009(9) -0.0007(10)
C2 0.0320(13) 0.0260(12) 0.0281(11) -0.0003(8) 0.0011(9) -0.0031(9)
C3 0.0383(13) 0.0364(13) 0.0304(11) -0.0024(9) 0.0063(10) -0.0026(10)
C4 0.0522(16) 0.0482(16) 0.0263(12) 0.0030(10) 0.0061(10) -0.0042(12)
C5 0.0484(15) 0.0372(14) 0.0299(12) 0.0027(9) -0.0050(10) -0.0029(11)
C6 0.0329(12) 0.0288(12) 0.0307(11) -0.0020(9) -0.0020(9) 0.0007(9)
C7 0.0338(12) 0.0254(11) 0.0247(10) -0.0041(8) 0.0006(8) -0.0040(9)
C8 0.0434(16) 0.0633(18) 0.0452(15) 0.0031(12) 0.0163(11) 0.0026(13)
C9 0.0263(11) 0.0236(11) 0.0275(10) -0.0003(8) -0.0009(8) 0.0030(8)
C10 0.0318(12) 0.0317(12) 0.0267(11) -0.0035(9) -0.0006(9) 0.0020(9)
C11 0.0347(13) 0.0358(13) 0.0330(12) -0.0026(9) -0.0084(9) -0.0021(10)
C12 0.0249(12) 0.0387(13) 0.0359(12) 0.0009(9) -0.0018(9) -0.0003(9)
C13 0.0278(11) 0.0246(11) 0.0279(11) 0.0019(8) 0.0014(8) 0.0026(8)
C14 0.0257(11) 0.0201(11) 0.0264(10) 0.0013(8) 0.0000(8) 0.0018(8)
C15 0.0266(11) 0.0196(11) 0.0272(11) -0.0003(8) -0.0007(8) 0.0023(8)
C16 0.0248(11) 0.0266(12) 0.0291(11) 0.0021(8) 0.0021(8) -0.0021(8)
N2 0.0287(10) 0.0205(10) 0.0265(9) 0.0000(7) -0.0013(7) -0.0003(7)
C17 0.0287(11) 0.0279(12) 0.0235(10) 0.0012(8) 0.0027(8) 0.0015(9)

loop_
_atom_type_symbol
_atom_type_description
_atom_type_scat_dispersion_real
_atom_type_scat_dispersion_imag
_atom_type_scat_source
C C 0.0033 0.0016 'International Tables Vol C Tables 4.2.6.8 and 6.1.1.4'
H H 0.0000 0.0000 'International Tables Vol C Tables 4.2.6.8 and 6.1.1.4'
N N 0.0061 0.0033 'International Tables Vol C Tables 4.2.6.8 and 6.1.1.4'
O O 0.0106 0.0060 'International Tables Vol C Tables 4.2.6.8 and 6.1.1.4'

loop_
_geom_angle_atom_site_label_1
_geom_angle_atom_site_label_2
_geom_angle_atom_site_label_3
_geom_angle
_geom_angle_site_symmetry_3
C9 N1 C7 129.19(17) .
C7 C2 C3 119.17(19) .
C7 C2 C1 120.14(18) .
C3 C2 C1 120.7(2) .
C4 C3 C2 119.2(2) .
C4 C3 C8 119.9(2) .
C2 C3 C8 120.9(2) .
C5 C4 C3 121.1(2) .
C4 C5 C6 120.3(2) .
C5 C6 C7 119.7(2) .
C6 C7 C2 120.51(19) .
C6 C7 N1 121.5(2) .
C2 C7 N1 117.87(18) .
N1 C9 C10 121.80(18) .
N1 C9 C14 120.17(17) .
C10 C9 C14 117.97(18) .
C11 C10 C9 121.37(19) .
C10 C11 C12 121.0(2) .
C13 C12 C11 118.5(2) .
C12 C13 C14 122.20(19) .
C13 C14 C9 118.67(18) .
C13 C14 C15 117.82(18) .
C9 C14 C15 123.48(18) .
O2 C15 O1 122.73(18) .
O2 C15 C14 119.08(18) .
O1 C15 C14 118.19(17) .
N2 C16 C17 110.64(16) 5_556
C16 N2 C17 111.00(15) .
N2 C17 C16 109.84(16) 5_556

loop_
_geom_bond_atom_site_label_1
_geom_bond_atom_site_label_2
_geom_bond_distance
_geom_bond_site_symmetry_2
O1 C15 1.276(2) .
O2 C15 1.259(2) .
N1 C9 1.372(3) .
N1 C7 1.413(3) .
C1 C2 1.508(3) .
C2 C7 1.401(3) .
C2 C3 1.409(3) .
C3 C4 1.394(3) .
C3 C8 1.511(3) .
C4 C5 1.380(3) .
C5 C6 1.383(3) .
C6 C7 1.398(3) .
C9 C10 1.412(3) .
C9 C14 1.424(3) .
C10 C11 1.370(3) .
C11 C12 1.394(3) .
C12 C13 1.383(3) .
C13 C14 1.402(3) .
C14 C15 1.505(3) .
C16 N2 1.486(3) .
C16 C17 1.509(3) 5_556
N2 C17 1.491(2) .
C17 C16 1.509(3) 5_556

loop_
_geom_torsion_atom_site_label_1
_geom_torsion_atom_site_label_2
_geom_torsion_atom_site_label_3
_geom_torsion_atom_site_label_4
_geom_torsion
_geom_torsion_site_symmetry_1
_geom_torsion_site_symmetry_4
C7 C2 C3 C4 1.3(3) . .
C1 C2 C3 C4 -177.8(2) . .
C7 C2 C3 C8 -178.2(2) . .
C1 C2 C3 C8 2.7(3) . .
C2 C3 C4 C5 0.4(4) . .
C8 C3 C4 C5 180.0(2) . .
C3 C4 C5 C6 -1.6(4) . .
C4 C5 C6 C7 1.1(3) . .
C5 C6 C7 C2 0.7(3) . .
C5 C6 C7 N1 176.88(19) . .
C3 C2 C7 C6 -1.9(3) . .
C1 C2 C7 C6 177.2(2) . .
C3 C2 C7 N1 -178.22(19) . .
C1 C2 C7 N1 0.9(3) . .
C9 N1 C7 C6 36.6(3) . .
C9 N1 C7 C2 -147.1(2) . .
C7 N1 C9 C10 13.2(3) . .
C7 N1 C9 C14 -169.7(2) . .
N1 C9 C10 C11 -178.9(2) . .
C14 C9 C10 C11 3.9(3) . .
C9 C10 C11 C12 0.7(3) . .
C10 C11 C12 C13 -3.9(3) . .
C11 C12 C13 C14 2.3(3) . .
C12 C13 C14 C9 2.4(3) . .
C12 C13 C14 C15 -175.62(19) . .
N1 C9 C14 C13 177.37(18) . .
C10 C9 C14 C13 -5.4(3) . .
N1 C9 C14 C15 -4.8(3) . .
C10 C9 C14 C15 172.49(18) . .
C13 C14 C15 O2 5.9(3) . .
C9 C14 C15 O2 -171.97(18) . .
C13 C14 C15 O1 -174.82(18) . .
C9 C14 C15 O1 7.3(3) . .
C17 C16 N2 C17 57.8(2) 5_556 .
C16 N2 C17 C16 -57.3(2) . 5_556
